data_7249782
loop_
_publ_author_name
'Wzgarda-Raj, Kinga'
'Rybarczyk-Pirek, Agnieszka J.'
'Palusiak, Marcin'

_publ_section_title
;
 The N--H&#x22EF;S hydrogen bonding pattern in trithiocyanuric acid in
 crystalline state: geometric, topological, and energetic analysis of
 trithiocyanuric acid cocrystals
;
_journal_name_full CrystEngComm
_journal_paper_doi 10.1039/D4CE01153H
_journal_year 2025
_chemical_formula_moiety 'C3 H3 N3 S3, C4 H4 N2 O'
_chemical_formula_sum 'C7 H7 N5 O S3'
_chemical_formula_weight 273.36
_space_group_crystal_system monoclinic
_space_group_IT_number 14
_space_group_name_Hall '-P 2ybc'
_space_group_name_H-M_alt 'P 1 21/c 1'
_atom_sites_solution_hydrogens mixed
_atom_sites_solution_primary dual
_audit_creation_date 2024-07-13
_audit_creation_method
;
Olex2 1.5
(compiled 2024.02.16 svn.r378c4104 for OlexSys, GUI svn.r6928)
;
_audit_update_record
;
2024-07-13 deposited with the CCDC.	2024-12-27 downloaded from the CCDC.
;
_cell_angle_alpha 90
_cell_angle_beta 96.579(2)
_cell_angle_gamma 90
_cell_formula_units_Z 4
_cell_length_a 4.49550(10)
_cell_length_b 16.5288(3)
_cell_length_c 14.9573(3)
_cell_measurement_reflns_used 14763
_cell_measurement_temperature 149.99(10)
_cell_measurement_theta_max 30.9710
_cell_measurement_theta_min 2.4580
_cell_volume 1104.09(4)
_computing_cell_refinement 'CrysAlisPro 1.171.40.78a (Rigaku OD, 2020)'
_computing_data_collection 'CrysAlisPro 1.171.40.78a (Rigaku OD, 2020)'
_computing_data_reduction 'CrysAlisPro 1.171.40.78a (Rigaku OD, 2020)'
_computing_molecular_graphics 'Olex2 1.5 (Dolomanov et al., 2009)'
_computing_publication_material 'Olex2 1.5 (Dolomanov et al., 2009)'
_computing_structure_refinement 'SHELXL 2018/3 (Sheldrick, 2015)'
_computing_structure_solution 'SHELXT 2018/2 (Sheldrick, 2018)'
_diffrn_ambient_environment N~2~
_diffrn_ambient_temperature 149.99(10)
_diffrn_detector 'Hybrid Pixel Array Detector'
_diffrn_detector_area_resol_mean 10.0000
_diffrn_detector_type HyPix
_diffrn_measured_fraction_theta_full 1.000
_diffrn_measured_fraction_theta_max 0.872
_diffrn_measurement_details
;
List of Runs (angles in degrees, time in seconds):

  # Type    Start    End  Width  t~exp~   \w     \q     \k     \f   Frames
#--------------------------------------------------------------------------
  1  \w    -29.00  26.00   0.50   16.69    --   -5.34 -96.00 -33.00  110
  2  \w    -29.00  37.00   0.50   16.69    --    5.49 -96.00 -33.00  132
  3  \w    -23.00  28.00   0.50   16.69    --   -5.34 -99.00-120.00  102
  4  \w    -23.00  39.00   0.50   16.69    --    5.49 -99.00-150.00  124
  5  \w    -67.00  21.00   0.50   16.69    --    5.49 -57.00 -30.00  176
  6  \w    -23.00  27.00   0.50   16.69    --    5.49 -99.00  60.00  100
  7  \w    -23.00  39.00   0.50   16.69    --    5.49 -99.00 150.00  124
  8  \w    -81.00  -9.00   0.50   16.69    --   -5.34 -19.00 150.00  144
  9  \w    -17.00  78.00   0.50   16.69    --    5.49  77.00   0.00  190
 10  \w    -70.00  -9.00   0.50   16.69    --    5.49 -19.00-120.00  122
;
_diffrn_measurement_device 'four-circle diffractometer'
_diffrn_measurement_device_type 'XtaLAB Synergy, Dualflex, HyPix'
_diffrn_measurement_method '\w scans'
_diffrn_orient_matrix_type 'CrysAlisPro convention (1999,Acta A55,543-557)'
_diffrn_orient_matrix_UB_11 0.0359591000
_diffrn_orient_matrix_UB_12 0.0373472000
_diffrn_orient_matrix_UB_13 -0.0195087000
_diffrn_orient_matrix_UB_21 0.0582374000
_diffrn_orient_matrix_UB_22 0.0145831000
_diffrn_orient_matrix_UB_23 0.0430774000
_diffrn_orient_matrix_UB_31 0.1433029000
_diffrn_orient_matrix_UB_32 -0.0153060000
_diffrn_orient_matrix_UB_33 -0.0065398000
_diffrn_radiation_monochromator mirror
_diffrn_radiation_probe x-ray
_diffrn_radiation_type 'Mo K\a'
_diffrn_radiation_wavelength 0.71073
_diffrn_reflns_av_R_equivalents 0.0337
_diffrn_reflns_av_unetI/netI 0.0199
_diffrn_reflns_Laue_measured_fraction_full 1.000
_diffrn_reflns_Laue_measured_fraction_max 0.872
_diffrn_reflns_limit_h_max 5
_diffrn_reflns_limit_h_min -6
_diffrn_reflns_limit_k_max 21
_diffrn_reflns_limit_k_min -23
_diffrn_reflns_limit_l_max 21
_diffrn_reflns_limit_l_min -20
_diffrn_reflns_number 25107
_diffrn_reflns_point_group_measured_fraction_full 1.000
_diffrn_reflns_point_group_measured_fraction_max 0.872
_diffrn_reflns_theta_full 25.242
_diffrn_reflns_theta_max 31.065
_diffrn_reflns_theta_min 2.464
_diffrn_source 'micro-focus sealed X-ray tube'
_diffrn_source_type 'PhotonJet (Mo) X-ray Source'
_exptl_absorpt_coefficient_mu 0.656
_exptl_absorpt_correction_T_max 1.000
_exptl_absorpt_correction_T_min 0.639
_exptl_absorpt_correction_type gaussian
_exptl_absorpt_process_details
;
CrysAlisPro 1.171.40.78a (Rigaku Oxford Diffraction, 2020)
Numerical absorption correction based on gaussian integration over
			a multifaceted crystal model
Empirical absorption correction using spherical harmonics,
 implemented in SCALE3 ABSPACK scaling algorithm.
;
_exptl_crystal_colour yellow
_exptl_crystal_density_diffrn 1.645
_exptl_crystal_description block
_exptl_crystal_F_000 560
_exptl_crystal_size_max 0.259
_exptl_crystal_size_mid 0.06
_exptl_crystal_size_min 0.045
_refine_diff_density_max 0.338
_refine_diff_density_min -0.249
_refine_diff_density_rms 0.052
_refine_ls_extinction_method none
_refine_ls_goodness_of_fit_ref 1.108
_refine_ls_hydrogen_treatment mixed
_refine_ls_matrix_type full
_refine_ls_number_parameters 166
_refine_ls_number_reflns 3086
_refine_ls_number_restraints 0
_refine_ls_restrained_S_all 1.108
_refine_ls_R_factor_all 0.0313
_refine_ls_R_factor_gt 0.0254
_refine_ls_shift/su_max 0.001
_refine_ls_shift/su_mean 0.000
_refine_ls_structure_factor_coef Fsqd
_refine_ls_weighting_details 'w=1/[\s^2^(Fo^2^)+(0.0287P)^2^+0.3155P] where P=(Fo^2^+2Fc^2^)/3'
_refine_ls_weighting_scheme calc
_refine_ls_wR_factor_gt 0.0629
_refine_ls_wR_factor_ref 0.0646
_reflns_Friedel_coverage 0.000
_reflns_number_gt 2680
_reflns_number_total 3086
_reflns_threshold_expression 'I > 2\s(I)'
_cod_data_source_file d4ce01153h2.cif
_cod_data_source_block exp_69
_cod_database_code 7249782
_shelx_shelxl_version_number 2018/3
_chemical_oxdiff_formula 'C11 H10 N O'
_shelx_space_group_comment
;
The symmetry employed for this shelxl refinement is uniquely defined
by the following loop, which should always be used as a source of
symmetry information in preference to the above space-group names.
They are only intended as comments.
;
_reflns_odcompleteness_completeness 99.87
_reflns_odcompleteness_iscentric 1
_reflns_odcompleteness_theta 26.32
_olex2_refinement_description
;
1. Fixed Uiso
 At 1.2 times of:
  All C(H) groups
2. Others
 Fixed Sof: S4(0.5) S1(0.5)
3.a Aromatic/amide H refined with riding coordinates:
 C16(H16), C15(H15), C12(H12), C13(H13)
;
_olex2_submission_special_instructions 'No special instructions were received'
_oxdiff_exptl_absorpt_empirical_details
;
Empirical correction (ABSPACK) includes:
- Absorption correction using spherical harmonics
- Frame scaling
;
_oxdiff_exptl_absorpt_empirical_full_max 1.181
_oxdiff_exptl_absorpt_empirical_full_min 0.913

loop_
_space_group_symop_operation_xyz
'x, y, z'
'-x, y+1/2, -z+1/2'
'-x, -y, -z'
'x, -y-1/2, z-1/2'

loop_
_atom_site_label
_atom_site_type_symbol
_atom_site_fract_x
_atom_site_fract_y
_atom_site_fract_z
_atom_site_U_iso_or_equiv
_atom_site_adp_type
_atom_site_occupancy
_atom_site_site_symmetry_order
_atom_site_calc_flag
_atom_site_refinement_flags_posn
_atom_site_refinement_flags_adp
_atom_site_refinement_flags_occupancy
_atom_site_disorder_assembly
_atom_site_disorder_group
S6 S 1.03029(6) 0.52301(2) 0.36154(2) 0.01920(8) Uani 1 1 d . . . . .
S2 S 0.21722(8) 0.33208(2) 0.18635(2) 0.02487(9) Uani 1 1 d . . . . .
S4 S 0.463(3) 0.3089(6) 0.5404(6) 0.0261(11) Uani 0.5 1 d . . P . .
O11 O 0.6457(2) 0.51395(5) 0.12900(6) 0.0252(2) Uani 1 1 d . . . . .
N5 N 0.7263(2) 0.41035(6) 0.43789(7) 0.0184(2) Uani 1 1 d . . . . .
N1 N 0.6233(2) 0.42124(6) 0.28404(6) 0.01699(19) Uani 1 1 d . . . . .
N11 N 0.4538(2) 0.57280(6) 0.12997(7) 0.0191(2) Uani 1 1 d . . . . .
N3 N 0.3716(2) 0.32719(6) 0.36213(6) 0.0179(2) Uani 1 1 d . . . . .
N14 N 0.0446(2) 0.69832(6) 0.13271(7) 0.0217(2) Uani 1 1 d . . . . .
C4 C 0.5179(3) 0.35064(7) 0.44327(8) 0.0180(2) Uani 1 1 d . . . . .
C2 C 0.4105(3) 0.36136(7) 0.28092(7) 0.0171(2) Uani 1 1 d . . . . .
C16 C 0.4293(3) 0.61465(7) 0.20697(8) 0.0201(2) Uani 1 1 d . . . . .
H16 H 0.551621 0.602006 0.259510 0.024 Uiso 1 1 calc R U . . .
C6 C 0.7831(2) 0.44825(7) 0.36110(7) 0.0161(2) Uani 1 1 d . . . . .
C15 C 0.2223(3) 0.67575(7) 0.20654(8) 0.0200(2) Uani 1 1 d . . . . .
H15 H 0.204574 0.702835 0.260176 0.024 Uiso 1 1 calc R U . . .
C12 C 0.2773(3) 0.59400(8) 0.05399(8) 0.0245(3) Uani 1 1 d . . . . .
H12 H 0.290962 0.566592 0.000314 0.029 Uiso 1 1 calc R U . . .
C13 C 0.0777(3) 0.65670(8) 0.05751(8) 0.0257(3) Uani 1 1 d . . . . .
H13 H -0.040819 0.671016 0.004813 0.031 Uiso 1 1 calc R U . . .
H5 H 0.821(4) 0.4265(10) 0.4869(12) 0.030(4) Uiso 1 1 d . . . . .
H3 H 0.245(4) 0.2891(11) 0.3611(12) 0.039(5) Uiso 1 1 d . . . . .
H1 H 0.656(3) 0.4462(9) 0.2355(11) 0.025(4) Uiso 1 1 d . . . . .
S1 S 0.438(3) 0.3119(6) 0.5386(6) 0.0243(8) Uani 0.5 1 d . . P . .

loop_
_atom_site_aniso_label
_atom_site_aniso_U_11
_atom_site_aniso_U_22
_atom_site_aniso_U_33
_atom_site_aniso_U_23
_atom_site_aniso_U_13
_atom_site_aniso_U_12
S6 0.01981(15) 0.02023(15) 0.01747(14) 0.00176(10) 0.00168(11) -0.00366(10)
S2 0.03096(17) 0.02850(17) 0.01399(14) -0.00358(11) -0.00239(12) -0.00476(12)
S4 0.032(2) 0.0313(15) 0.0148(11) 0.0060(9) 0.0003(9) -0.0139(15)
O11 0.0319(5) 0.0232(5) 0.0214(4) 0.0043(3) 0.0068(4) 0.0117(4)
N5 0.0199(5) 0.0221(5) 0.0124(4) 0.0009(4) -0.0010(4) -0.0046(4)
N1 0.0192(5) 0.0190(5) 0.0129(4) 0.0010(3) 0.0022(4) 0.0002(4)
N11 0.0222(5) 0.0175(5) 0.0183(5) 0.0031(4) 0.0049(4) 0.0025(4)
N3 0.0206(5) 0.0181(5) 0.0146(5) -0.0008(3) 0.0009(4) -0.0036(4)
N14 0.0237(5) 0.0217(5) 0.0195(5) 0.0009(4) 0.0009(4) 0.0042(4)
C4 0.0192(5) 0.0184(5) 0.0162(5) -0.0002(4) 0.0015(4) -0.0007(4)
C2 0.0191(5) 0.0171(5) 0.0149(5) -0.0012(4) 0.0016(4) 0.0027(4)
C16 0.0222(6) 0.0220(6) 0.0158(5) 0.0021(4) 0.0016(4) 0.0010(4)
C6 0.0157(5) 0.0173(5) 0.0154(5) 0.0000(4) 0.0021(4) 0.0026(4)
C15 0.0236(6) 0.0198(6) 0.0165(5) 0.0006(4) 0.0023(4) 0.0000(4)
C12 0.0309(7) 0.0268(6) 0.0157(6) -0.0002(4) 0.0018(5) 0.0044(5)
C13 0.0302(7) 0.0288(6) 0.0174(6) 0.0011(5) -0.0008(5) 0.0078(5)
S1 0.0301(17) 0.0294(11) 0.0129(11) 0.0006(10) 0.0005(8) -0.0093(8)

loop_
_atom_type_symbol
_atom_type_description
_atom_type_scat_dispersion_real
_atom_type_scat_dispersion_imag
_atom_type_scat_source
C C 0.0033 0.0016 'International Tables Vol C Tables 4.2.6.8 and 6.1.1.4'
H H 0.0000 0.0000 'International Tables Vol C Tables 4.2.6.8 and 6.1.1.4'
N N 0.0061 0.0033 'International Tables Vol C Tables 4.2.6.8 and 6.1.1.4'
O O 0.0106 0.0060 'International Tables Vol C Tables 4.2.6.8 and 6.1.1.4'
S S 0.1246 0.1234 'International Tables Vol C Tables 4.2.6.8 and 6.1.1.4'

loop_
_exptl_crystal_face_index_h
_exptl_crystal_face_index_k
_exptl_crystal_face_index_l
_exptl_crystal_face_perp_dist
0 21 8 0.0304
1 -9 18 0.0268
6 -8 -7 0.1079
0 6 -20 0.0225
1 20 10 0.0411
0 -11 18 0.0121
-6 5 4 0.1201
0 -21 -8 0.0244

loop_
_geom_angle_atom_site_label_1
_geom_angle_atom_site_label_2
_geom_angle_atom_site_label_3
_geom_angle
_geom_angle_site_symmetry_1
_geom_angle_site_symmetry_3
_geom_angle_publ_flag
C4 N5 H5 117.0(11) . . ?
C6 N5 C4 125.34(10) . . ?
C6 N5 H5 117.6(11) . . ?
C2 N1 H1 120.1(10) . . ?
C6 N1 C2 124.25(10) . . ?
C6 N1 H1 115.6(10) . . ?
O11 N11 C16 120.56(10) . . ?
O11 N11 C12 120.60(10) . . ?
C12 N11 C16 118.84(10) . . ?
C4 N3 C2 124.94(10) . . ?
C4 N3 H3 118.6(12) . . ?
C2 N3 H3 116.4(12) . . ?
C15 N14 C13 115.81(11) . . ?
N5 C4 S4 121.6(4) . . ?
N5 C4 S1 123.5(4) . . ?
N3 C4 S4 123.9(4) . . ?
N3 C4 N5 114.49(10) . . ?
N3 C4 S1 121.9(4) . . ?
S1 C4 S4 4.4(10) . . ?
N1 C2 S2 122.56(9) . . ?
N3 C2 S2 122.20(9) . . ?
N3 C2 N1 115.25(10) . . ?
N11 C16 H16 120.3 . . ?
N11 C16 C15 119.44(11) . . ?
C15 C16 H16 120.3 . . ?
N5 C6 S6 122.03(9) . . ?
N5 C6 N1 115.63(10) . . ?
N1 C6 S6 122.34(9) . . ?
N14 C15 C16 123.26(11) . . ?
N14 C15 H15 118.4 . . ?
C16 C15 H15 118.4 . . ?
N11 C12 H12 120.5 . . ?
N11 C12 C13 118.98(11) . . ?
C13 C12 H12 120.5 . . ?
N14 C13 C12 123.64(12) . . ?
N14 C13 H13 118.2 . . ?
C12 C13 H13 118.2 . . ?

loop_
_geom_bond_atom_site_label_1
_geom_bond_atom_site_label_2
_geom_bond_distance
_geom_bond_site_symmetry_2
_geom_bond_publ_flag
S6 C6 1.6614(12) . ?
S2 C2 1.6458(12) . ?
S4 C4 1.652(8) . ?
O11 N11 1.3013(13) . ?
N5 C4 1.3693(15) . ?
N5 C6 1.3580(14) . ?
N5 H5 0.848(18) . ?
N1 C2 1.3735(15) . ?
N1 C6 1.3618(15) . ?
N1 H1 0.862(16) . ?
N11 C16 1.3587(15) . ?
N11 C12 1.3554(16) . ?
N3 C4 1.3685(15) . ?
N3 C2 1.3688(14) . ?
N3 H3 0.848(19) . ?
N14 C15 1.3397(16) . ?
N14 C13 1.3413(16) . ?
C4 S1 1.641(9) . ?
C16 H16 0.9300 . ?
C16 C15 1.3727(17) . ?
C15 H15 0.9300 . ?
C12 H12 0.9300 . ?
C12 C13 1.3758(18) . ?
C13 H13 0.9300 . ?

loop_
_geom_torsion_atom_site_label_1
_geom_torsion_atom_site_label_2
_geom_torsion_atom_site_label_3
_geom_torsion_atom_site_label_4
_geom_torsion
_geom_torsion_site_symmetry_1
_geom_torsion_site_symmetry_2
_geom_torsion_site_symmetry_3
_geom_torsion_site_symmetry_4
_geom_torsion_publ_flag
O11 N11 C16 C15 -179.12(11) . . . . ?
O11 N11 C12 C13 -179.80(11) . . . . ?
N11 C16 C15 N14 -1.71(19) . . . . ?
N11 C12 C13 N14 -0.6(2) . . . . ?
C4 N5 C6 S6 177.28(9) . . . . ?
C4 N5 C6 N1 -2.40(17) . . . . ?
C4 N3 C2 S2 -177.71(9) . . . . ?
C4 N3 C2 N1 2.72(17) . . . . ?
C2 N1 C6 S6 -177.95(9) . . . . ?
C2 N1 C6 N5 1.72(16) . . . . ?
C2 N3 C4 S4 179.2(6) . . . . ?
C2 N3 C4 N5 -3.26(17) . . . . ?
C2 N3 C4 S1 174.5(6) . . . . ?
C16 N11 C12 C13 -0.51(18) . . . . ?
C6 N5 C4 S4 -179.4(6) . . . . ?
C6 N5 C4 N3 3.09(17) . . . . ?
C6 N5 C4 S1 -174.7(6) . . . . ?
C6 N1 C2 S2 178.56(9) . . . . ?
C6 N1 C2 N3 -1.88(16) . . . . ?
C15 N14 C13 C12 0.5(2) . . . . ?
C12 N11 C16 C15 1.60(17) . . . . ?
C13 N14 C15 C16 0.62(18) . . . . ?

loop_
_exptl_oxdiff_crystal_face_indexfrac_h
_exptl_oxdiff_crystal_face_indexfrac_k
_exptl_oxdiff_crystal_face_indexfrac_l
_exptl_oxdiff_crystal_face_x
_exptl_oxdiff_crystal_face_y
_exptl_oxdiff_crystal_face_z
-0.3980 21.3288 8.4862 0.6167 0.6534 -0.4390
1.0000 -9.0000 18.0000 -0.6513 0.7024 0.1633
6.0000 -8.0000 -7.0000 0.0535 -0.0688 1.0280
-0.0000 6.0000 -20.0000 0.6143 -0.7741 0.0390
1.0000 20.0000 10.0000 0.5878 0.7807 -0.2282
-0.3120 -11.3609 18.3774 -0.7940 0.6078 0.0090
-6.1954 4.6391 3.8516 -0.1247 -0.1272 -0.9840
0.3980 -21.3288 -8.4862 -0.6167 -0.6534 0.4390
